data_4002371
loop_
_publ_author_name
'Belik, A.A.'
'Takayama-Muromachi, E.'
'Lazoryak, B.I.'
'Stefanovich, S.Yu.'

_publ_section_title
;
 Bi In O3: a polar oxide with Gd Fe O3-type perovskite structure
;
_journal_name_full 'Chemistry of Materials (1,1989-)'
_journal_page_first 1964
_journal_page_last 1968
_journal_volume 18
_journal_year 2006
_chemical_formula_sum 'Bi In O3'
_space_group_IT_number 33
_symmetry_space_group_name_Hall 'P 2c -2n'
_symmetry_space_group_name_H-M 'P n a 21'
_cell_angle_alpha 90
_cell_angle_beta 90
_cell_angle_gamma 90
_cell_formula_units_Z 4
_cell_length_a 5.95463
_cell_length_b 5.60182
_cell_length_c 8.38631
_cell_volume 279.740
_citation_journal_id_ASTM CMATEX
_cod_data_source_file Belik_CMATEX_2006_836.cif
_cod_data_source_block Bi1In1O3
_cod_original_cell_volume 279.7401
_cod_original_formula_sum 'Bi1 In1 O3'
_cod_database_code 4002371

loop_
_symmetry_equiv_pos_as_xyz
x,y,z
-x,-y,z+1/2
-x+1/2,y+1/2,z+1/2
x+1/2,-y+1/2,z

loop_
_atom_site_label
_atom_site_type_symbol
_atom_site_fract_x
_atom_site_fract_y
_atom_site_fract_z
_atom_site_occupancy
_atom_site_U_iso_or_equiv
Bi1 Bi+3 0.05955 0.0088 0.7797 1 0.0
O2 O-2 0.171 0.218 0.447 1 0.0
In1 In+3 0.0026 0.5011 0 1 0.0
O3 O-2 0.344 0.63 0.53 1 0.0
O1 O-2 -0.054 0.383 0.773 1 0.0
